data_7036512
loop_
_publ_author_name
'Manrique, Ester'
'Poater, Albert'
'Fontrodona, Xavier'
'Sol\`a, Miquel'
'Rodr\'iguez, Montserrat'
'Romero, Isabel'

_publ_section_title
;
 Reusable manganese compounds containing pyrazole-based ligands for olefin
 epoxidation reactions.
;
_journal_issue 40
_journal_name_full 'Dalton transactions (Cambridge, England : 2003)'
_journal_page_first 17529
_journal_page_last 17543
_journal_paper_doi 10.1039/c5dt02787j
_journal_volume 44
_journal_year 2015
_chemical_formula_moiety 'C16 H14 Cl2 Mn N6'
_chemical_formula_sum 'C16 H14 Cl2 Mn N6'
_chemical_formula_weight 416.17
_chemical_name_systematic
; 
 ? 
;
_space_group_IT_number 15
_symmetry_cell_setting monoclinic
_symmetry_space_group_name_Hall '-C 2yc'
_symmetry_space_group_name_H-M 'C 1 2/c 1'
_atom_sites_solution_hydrogens geom
_atom_sites_solution_primary direct
_atom_sites_solution_secondary difmap
_audit_creation_method SHELXL-97
_audit_update_record
;
2014-10-31 deposited with the CCDC.
2015-09-11 downloaded from the CCDC.
;
_cell_angle_alpha 90.00
_cell_angle_beta 91.500(4)
_cell_angle_gamma 90.00
_cell_formula_units_Z 4
_cell_length_a 10.562(2)
_cell_length_b 14.818(3)
_cell_length_c 13.274(3)
_cell_measurement_reflns_used 2626
_cell_measurement_temperature 298(2)
_cell_measurement_theta_max 25.37
_cell_measurement_theta_min 2.37
_cell_volume 2076.8(7)
_computing_cell_refinement 'Bruker SMART'
_computing_data_collection 'Bruker SMART'
_computing_data_reduction 'Bruker SAINT'
_computing_molecular_graphics 'Bruker SHELXTL'
_computing_publication_material 'Bruker SHELXTL'
_computing_structure_refinement 'SHELXL-97 (Sheldrick, 1997)'
_computing_structure_solution 'SHELXS-97 (Sheldrick, 1990)'
_diffrn_ambient_temperature 298(2)
_diffrn_measured_fraction_theta_full 0.988
_diffrn_measured_fraction_theta_max 0.988
_diffrn_measurement_device_type 'CCD area detector'
_diffrn_measurement_method 'phi and omega scans'
_diffrn_radiation_monochromator graphite
_diffrn_radiation_source 'fine-focus sealed tube'
_diffrn_radiation_type MoK\a
_diffrn_radiation_wavelength 0.71073
_diffrn_reflns_av_R_equivalents 0.1002
_diffrn_reflns_av_sigmaI/netI 0.0753
_diffrn_reflns_limit_h_max 13
_diffrn_reflns_limit_h_min -14
_diffrn_reflns_limit_k_max 19
_diffrn_reflns_limit_k_min -17
_diffrn_reflns_limit_l_max 17
_diffrn_reflns_limit_l_min -17
_diffrn_reflns_number 12727
_diffrn_reflns_theta_full 28.34
_diffrn_reflns_theta_max 28.34
_diffrn_reflns_theta_min 2.37
_exptl_absorpt_coefficient_mu 0.903
_exptl_absorpt_correction_T_max 1.0
_exptl_absorpt_correction_T_min 0.442650
_exptl_absorpt_correction_type empirical
_exptl_absorpt_process_details 'SADABS v2.10 Bruker 2001'
_exptl_crystal_colour colorless
_exptl_crystal_density_diffrn 1.331
_exptl_crystal_density_method 'not measured'
_exptl_crystal_description prism
_exptl_crystal_F_000 844
_exptl_crystal_size_max 0.40
_exptl_crystal_size_mid 0.35
_exptl_crystal_size_min 0.35
_platon_squeeze_details
;
Spurious electron density peaks non attribuitable to any solvent molecule 
 were removed using the SQUEEZE option in PLATON.
;
_refine_diff_density_max 0.464
_refine_diff_density_min -0.417
_refine_diff_density_rms 0.069
_refine_ls_extinction_method none
_refine_ls_goodness_of_fit_ref 0.962
_refine_ls_hydrogen_treatment constr
_refine_ls_matrix_type full
_refine_ls_number_parameters 114
_refine_ls_number_reflns 2567
_refine_ls_number_restraints 0
_refine_ls_restrained_S_all 0.962
_refine_ls_R_factor_all 0.0686
_refine_ls_R_factor_gt 0.0492
_refine_ls_shift/su_max 0.001
_refine_ls_shift/su_mean 0.000
_refine_ls_structure_factor_coef Fsqd
_refine_ls_weighting_details 'calc w=1/[\s^2^(Fo^2^)+(0.0512P)^2^+0.0000P] where P=(Fo^2^+2Fc^2^)/3'
_refine_ls_weighting_scheme calc
_refine_ls_wR_factor_gt 0.1126
_refine_ls_wR_factor_ref 0.1227
_reflns_number_gt 1908
_reflns_number_total 2567
_reflns_threshold_expression >2sigma(I)
_cod_data_source_file c5dt02787j2.cif
_cod_data_source_block e_c01
_cod_depositor_comments
;
The following automatic conversions were performed:

'_symmetry_cell_setting' value 'Monoclinic' changed to 'monoclinic'
according to
/usr/data/users/saulius/crontab/automatic-downloads/rss-feeds/RSC/lib/dictionaries/cif_core.dic
dictionary named 'cif_core.dic' version 2.4.2 from 2011-04-26.

Automatic conversion script
Id: cif_fix_values 3271 2015-04-21 07:52:19Z andrius 

 Adding full bibliography for 7036512--7036517.cif.
;
_cod_original_cell_volume 2076.8(8)
_cod_original_sg_symbol_H-M C2/c
_cod_database_code 7036512

loop_
_symmetry_equiv_pos_as_xyz
'x, y, z'
'-x, y, -z+1/2'
'x+1/2, y+1/2, z'
'-x+1/2, y+1/2, -z+1/2'
'-x, -y, -z'
'x, -y, z-1/2'
'-x+1/2, -y+1/2, -z'
'x+1/2, -y+1/2, z-1/2'

loop_
_atom_site_label
_atom_site_type_symbol
_atom_site_fract_x
_atom_site_fract_y
_atom_site_fract_z
_atom_site_U_iso_or_equiv
_atom_site_adp_type
_atom_site_occupancy
_atom_site_symmetry_multiplicity
_atom_site_calc_flag
_atom_site_refinement_flags
Mn1 Mn 0.0000 0.11617(3) 0.7500 0.03334(18) Uani 1 2 d S
Cl1 Cl 0.09362(7) 0.00646(5) 0.87141(5) 0.0515(2) Uani 1 1 d .
N1 N 0.12727(19) 0.23198(14) 0.81892(15) 0.0393(5) Uani 1 1 d .
C1 C 0.1053(3) 0.2765(2) 0.9046(2) 0.0507(7) Uani 1 1 d .
H1A H 0.0330 0.2622 0.9398 0.061 Uiso 1 1 calc R
N2 N 0.1978(2) 0.10868(16) 0.55939(15) 0.0478(6) Uani 1 1 d .
H2B H 0.1560 0.0692 0.5246 0.057 Uiso 1 1 calc R
C2 C 0.1848(3) 0.3425(2) 0.9429(2) 0.0630(9) Uani 1 1 d .
H2A H 0.1665 0.3719 1.0026 0.076 Uiso 1 1 calc R
N3 N 0.1568(2) 0.14605(15) 0.64515(14) 0.0387(5) Uani 1 1 d .
C3 C 0.2917(3) 0.3640(2) 0.8914(3) 0.0606(8) Uani 1 1 d .
H3A H 0.3477 0.4075 0.9164 0.073 Uiso 1 1 calc R
C4 C 0.3150(3) 0.3201(2) 0.8017(2) 0.0517(7) Uani 1 1 d .
H4A H 0.3853 0.3349 0.7644 0.062 Uiso 1 1 calc R
C5 C 0.2313(2) 0.25359(17) 0.76860(18) 0.0390(6) Uani 1 1 d .
C6 C 0.2490(2) 0.20268(18) 0.67510(18) 0.0407(6) Uani 1 1 d .
C7 C 0.3478(3) 0.2010(2) 0.6076(2) 0.0678(10) Uani 1 1 d .
H7A H 0.4227 0.2339 0.6112 0.081 Uiso 1 1 calc R
C8 C 0.3106(3) 0.1403(2) 0.5351(2) 0.0689(10) Uani 1 1 d .
H8A H 0.3562 0.1242 0.4788 0.083 Uiso 1 1 calc R

loop_
_atom_site_aniso_label
_atom_site_aniso_U_11
_atom_site_aniso_U_22
_atom_site_aniso_U_33
_atom_site_aniso_U_23
_atom_site_aniso_U_13
_atom_site_aniso_U_12
Mn1 0.0329(3) 0.0403(3) 0.0269(2) 0.000 0.0025(2) 0.000
Cl1 0.0590(5) 0.0582(5) 0.0371(4) 0.0096(3) -0.0026(3) 0.0108(3)
N1 0.0394(12) 0.0451(13) 0.0334(10) -0.0007(9) 0.0014(9) -0.0025(10)
C1 0.0507(16) 0.0631(19) 0.0386(13) -0.0113(13) 0.0058(12) -0.0019(14)
N2 0.0576(15) 0.0521(14) 0.0342(11) -0.0068(9) 0.0089(10) -0.0046(11)
C2 0.071(2) 0.066(2) 0.0514(17) -0.0240(15) 0.0003(16) -0.0004(17)
N3 0.0399(12) 0.0448(12) 0.0316(10) -0.0042(9) 0.0044(9) -0.0014(10)
C3 0.065(2) 0.0498(18) 0.0662(19) -0.0121(15) -0.0116(17) -0.0099(15)
C4 0.0478(16) 0.0534(18) 0.0539(16) -0.0026(13) 0.0051(13) -0.0092(14)
C5 0.0409(14) 0.0418(14) 0.0341(11) -0.0002(10) -0.0004(10) -0.0021(11)
C6 0.0389(14) 0.0477(15) 0.0356(12) 0.0000(11) 0.0046(10) -0.0031(11)
C7 0.059(2) 0.090(3) 0.0551(17) -0.0145(17) 0.0215(15) -0.0253(18)
C8 0.065(2) 0.089(3) 0.0537(17) -0.0169(17) 0.0296(16) -0.0115(18)

loop_
_atom_type_symbol
_atom_type_description
_atom_type_scat_dispersion_real
_atom_type_scat_dispersion_imag
_atom_type_scat_source
C C 0.0033 0.0016 'International Tables Vol C Tables 4.2.6.8 and 6.1.1.4'
H H 0.0000 0.0000 'International Tables Vol C Tables 4.2.6.8 and 6.1.1.4'
N N 0.0061 0.0033 'International Tables Vol C Tables 4.2.6.8 and 6.1.1.4'
Cl Cl 0.1484 0.1585 'International Tables Vol C Tables 4.2.6.8 and 6.1.1.4'
Mn Mn 0.3368 0.7283 'International Tables Vol C Tables 4.2.6.8 and 6.1.1.4'

loop_
_geom_angle_atom_site_label_1
_geom_angle_atom_site_label_2
_geom_angle_atom_site_label_3
_geom_angle
_geom_angle_site_symmetry_1
_geom_angle_site_symmetry_3
N3 Mn1 N3 157.15(12) . 2_556
N3 Mn1 N1 70.87(7) . .
N3 Mn1 N1 92.21(8) 2_556 .
N3 Mn1 N1 92.21(8) . 2_556
N3 Mn1 N1 70.87(7) 2_556 2_556
N1 Mn1 N1 86.20(10) . 2_556
N3 Mn1 Cl1 90.84(6) . 2_556
N3 Mn1 Cl1 104.21(6) 2_556 2_556
N1 Mn1 Cl1 161.27(5) . 2_556
N1 Mn1 Cl1 90.66(6) 2_556 2_556
N3 Mn1 Cl1 104.21(6) . .
N3 Mn1 Cl1 90.84(6) 2_556 .
N1 Mn1 Cl1 90.66(5) . .
N1 Mn1 Cl1 161.27(5) 2_556 .
Cl1 Mn1 Cl1 97.95(4) 2_556 .
C5 N1 C1 117.9(2) . .
C5 N1 Mn1 116.65(16) . .
C1 N1 Mn1 125.45(18) . .
N1 C1 C2 123.0(3) . .
N1 C1 H1A 118.5 . .
C2 C1 H1A 118.5 . .
C8 N2 N3 111.7(2) . .
C8 N2 H2B 124.1 . .
N3 N2 H2B 124.1 . .
C3 C2 C1 118.9(3) . .
C3 C2 H2A 120.6 . .
C1 C2 H2A 120.6 . .
C6 N3 N2 105.2(2) . .
C6 N3 Mn1 118.96(15) . .
N2 N3 Mn1 134.75(17) . .
C2 C3 C4 119.1(3) . .
C2 C3 H3A 120.5 . .
C4 C3 H3A 120.5 . .
C3 C4 C5 118.7(3) . .
C3 C4 H4A 120.6 . .
C5 C4 H4A 120.6 . .
N1 C5 C4 122.4(2) . .
N1 C5 C6 115.0(2) . .
C4 C5 C6 122.6(2) . .
N3 C6 C7 110.4(2) . .
N3 C6 C5 117.8(2) . .
C7 C6 C5 131.8(3) . .
C8 C7 C6 105.0(3) . .
C8 C7 H7A 127.5 . .
C6 C7 H7A 127.5 . .
N2 C8 C7 107.7(3) . .
N2 C8 H8A 126.2 . .
C7 C8 H8A 126.2 . .

loop_
_geom_bond_atom_site_label_1
_geom_bond_atom_site_label_2
_geom_bond_distance
_geom_bond_site_symmetry_2
Mn1 N3 2.236(2) .
Mn1 N3 2.236(2) 2_556
Mn1 N1 2.351(2) .
Mn1 N1 2.351(2) 2_556
Mn1 Cl1 2.4768(8) 2_556
Mn1 Cl1 2.4768(8) .
N1 C5 1.339(3) .
N1 C1 1.340(3) .
C1 C2 1.377(4) .
C1 H1A 0.9300 .
N2 C8 1.329(4) .
N2 N3 1.347(3) .
N2 H2B 0.8600 .
C2 C3 1.372(5) .
C2 H2A 0.9300 .
N3 C6 1.337(3) .
C3 C4 1.384(4) .
C3 H3A 0.9300 .
C4 C5 1.388(4) .
C4 H4A 0.9300 .
C5 C6 1.468(3) .
C6 C7 1.393(4) .
C7 C8 1.367(5) .
C7 H7A 0.9300 .
C8 H8A 0.9300 .

loop_
_geom_torsion_atom_site_label_1
_geom_torsion_atom_site_label_2
_geom_torsion_atom_site_label_3
_geom_torsion_atom_site_label_4
_geom_torsion
_geom_torsion_site_symmetry_1
N3 Mn1 N1 C5 -4.67(16) .
N3 Mn1 N1 C5 -168.99(17) 2_556
N1 Mn1 N1 C5 -98.33(18) 2_556
Cl1 Mn1 N1 C5 -17.5(3) 2_556
Cl1 Mn1 N1 C5 100.15(17) .
N3 Mn1 N1 C1 176.5(2) .
N3 Mn1 N1 C1 12.2(2) 2_556
N1 Mn1 N1 C1 82.9(2) 2_556
Cl1 Mn1 N1 C1 163.68(17) 2_556
Cl1 Mn1 N1 C1 -78.6(2) .
C5 N1 C1 C2 -0.4(4) .
Mn1 N1 C1 C2 178.4(2) .
N1 C1 C2 C3 0.0(5) .
C8 N2 N3 C6 -0.4(3) .
C8 N2 N3 Mn1 -167.8(2) .
N3 Mn1 N3 C6 51.70(18) 2_556
N1 Mn1 N3 C6 7.61(18) .
N1 Mn1 N3 C6 92.82(19) 2_556
Cl1 Mn1 N3 C6 -176.49(19) 2_556
Cl1 Mn1 N3 C6 -78.07(19) .
N3 Mn1 N3 N2 -142.3(2) 2_556
N1 Mn1 N3 N2 173.7(3) .
N1 Mn1 N3 N2 -101.1(2) 2_556
Cl1 Mn1 N3 N2 -10.4(2) 2_556
Cl1 Mn1 N3 N2 88.0(2) .
C1 C2 C3 C4 1.2(5) .
C2 C3 C4 C5 -2.1(5) .
C1 N1 C5 C4 -0.5(4) .
Mn1 N1 C5 C4 -179.4(2) .
C1 N1 C5 C6 -179.6(2) .
Mn1 N1 C5 C6 1.6(3) .
C3 C4 C5 N1 1.7(4) .
C3 C4 C5 C6 -179.3(3) .
N2 N3 C6 C7 0.2(3) .
Mn1 N3 C6 C7 170.0(2) .
N2 N3 C6 C5 -179.6(2) .
Mn1 N3 C6 C5 -9.8(3) .
N1 C5 C6 N3 5.2(3) .
C4 C5 C6 N3 -173.9(2) .
N1 C5 C6 C7 -174.5(3) .
C4 C5 C6 C7 6.4(5) .
N3 C6 C7 C8 0.1(4) .
C5 C6 C7 C8 179.8(3) .
N3 N2 C8 C7 0.4(4) .
C6 C7 C8 N2 -0.3(4) .

loop_
_platon_squeeze_void_nr
_platon_squeeze_void_average_x
_platon_squeeze_void_average_y
_platon_squeeze_void_average_z
_platon_squeeze_void_volume
_platon_squeeze_void_count_electrons
_platon_squeeze_void_content
1 0.000 0.494 0.250 96 27 ' '
2 0.000 0.506 0.750 94 27 ' '
3 0.500 0.994 0.250 96 27 ' '
4 0.500 0.006 0.750 94 27 ' '
